data_7158667
loop_
_publ_author_name
'Hu, Jinhua'
'Zhang, Wenge'
'Tan, Haibo'
'Li, Saini'
'Gao, Xiaoxia'
'Liu, Zhaoming'
'Wang, Yanlin'
'Liu, Hong-Xin'
'Zhang, Weimin'

_publ_section_title
;
 Neocucurbins A-G, novel macrocyclic diterpenes and their derivatives from
 Neocucurbitaria unguis-hominis FS685
;
_journal_name_full 'Organic &amp; Biomolecular Chemistry'
_journal_paper_doi 10.1039/D2OB00585A
_journal_year 2022
_chemical_absolute_configuration ad
_chemical_formula_moiety 'C20 H30 O5'
_chemical_formula_sum 'C20 H30 O5'
_chemical_formula_weight 350.44
_space_group_crystal_system orthorhombic
_space_group_IT_number 19
_space_group_name_Hall 'P 2ac 2ab'
_space_group_name_H-M_alt 'P 21 21 21'
_atom_sites_solution_hydrogens geom
_atom_sites_solution_primary dual
_audit_creation_date 2021-06-23
_audit_creation_method
;
Olex2 1.3
(compiled 2020.11.12 svn.r5f609507 for OlexSys, GUI svn.r6272)
;
_audit_update_record
;
2021-10-17 deposited with the CCDC.	2022-05-03 downloaded from the CCDC.
;
_cell_angle_alpha 90
_cell_angle_beta 90
_cell_angle_gamma 90
_cell_formula_units_Z 4
_cell_length_a 8.17520(10)
_cell_length_b 10.18530(10)
_cell_length_c 22.0750(2)
_cell_measurement_reflns_used 14883
_cell_measurement_temperature 100.00(10)
_cell_measurement_theta_max 73.9620
_cell_measurement_theta_min 4.0080
_cell_volume 1838.12(3)
_computing_cell_refinement 'CrysAlisPro 1.171.39.33c (Rigaku OD, 2017)'
_computing_data_collection 'CrysAlisPro 1.171.39.33c (Rigaku OD, 2017)'
_computing_data_reduction 'CrysAlisPro 1.171.39.33c (Rigaku OD, 2017)'
_computing_molecular_graphics 'Olex2 1.3 (Dolomanov et al., 2009)'
_computing_publication_material 'Olex2 1.3 (Dolomanov et al., 2009)'
_computing_structure_refinement 'SHELXL 2014/7 (Sheldrick, 2015)'
_computing_structure_solution 'SHELXT 2014/5 (Sheldrick, 2014)'
_diffrn_ambient_environment N~2~
_diffrn_ambient_temperature 100.00(10)
_diffrn_detector 'Pilatus3R 200K-A'
_diffrn_measured_fraction_theta_full 1.000
_diffrn_measured_fraction_theta_max 0.992
_diffrn_measurement_details
;
List of Runs (angles in degrees, time in seconds):

  # Type    Start    End  Width  t~exp~   \w     \q     \k     \f   Frames
#--------------------------------------------------------------------------
  1  \w    -33.00  31.00   0.50    0.50    --    0.00 -82.00  90.00  128
  2  \w    -46.00  29.00   0.50    0.50    --    0.00 -77.00 -90.00  150
  3  \w    -46.00  29.00   0.50    0.50    --    0.00 -77.00-180.00  150
  4  \w     87.00 185.00   0.50    0.67    --   95.80  82.00 -90.00  196
  5  \w      6.00 125.00   0.50    0.67    --   95.80 -77.00 -30.00  238
  6  \w      6.00 119.00   0.50    0.67    --   95.80 -15.00   0.00  226
  7  \w      6.00 112.00   0.50    0.67    --   95.80 -30.00 -30.00  212
  8  \w      6.00 119.00   0.50    0.67    --   95.80 -61.00 -30.00  226
  9  \w      6.00 185.00   0.50    0.67    --   95.80   0.00 -90.00  358
 10  \w    -33.00  31.00   0.50    0.50    --    0.00 -82.00   0.00  128
 11  \w    -89.00  22.00   0.50    0.50    --    0.00 -57.00 -60.00  222
 12  \w     72.00 185.00   0.50    0.67    --   95.80  61.00  30.00  226
 13  \w     72.00 152.00   0.50    0.67    --   95.80  61.00   0.00  160
;
_diffrn_measurement_device 'four-circle diffractometer'
_diffrn_measurement_device_type 'XtaLAB Pro: Kappa single'
_diffrn_measurement_method '\w scans'
_diffrn_orient_matrix_type 'CrysAlisPro convention (1999,Acta A55,543-557)'
_diffrn_orient_matrix_UB_11 -0.0713082000
_diffrn_orient_matrix_UB_12 -0.0713468000
_diffrn_orient_matrix_UB_13 -0.0555732000
_diffrn_orient_matrix_UB_21 -0.0226575000
_diffrn_orient_matrix_UB_22 -0.1252860000
_diffrn_orient_matrix_UB_23 0.0382194000
_diffrn_orient_matrix_UB_31 -0.1729090000
_diffrn_orient_matrix_UB_32 0.0458227000
_diffrn_orient_matrix_UB_33 0.0179280000
_diffrn_radiation_monochromator graphite
_diffrn_radiation_probe x-ray
_diffrn_radiation_type 'Cu K\a'
_diffrn_radiation_wavelength 1.54184
_diffrn_reflns_av_R_equivalents 0.0221
_diffrn_reflns_av_unetI/netI 0.0134
_diffrn_reflns_Laue_measured_fraction_full 1.000
_diffrn_reflns_Laue_measured_fraction_max 0.992
_diffrn_reflns_limit_h_max 9
_diffrn_reflns_limit_h_min -10
_diffrn_reflns_limit_k_max 12
_diffrn_reflns_limit_k_min -12
_diffrn_reflns_limit_l_max 27
_diffrn_reflns_limit_l_min -27
_diffrn_reflns_number 17927
_diffrn_reflns_point_group_measured_fraction_full 1.000
_diffrn_reflns_point_group_measured_fraction_max 0.984
_diffrn_reflns_theta_full 67.684
_diffrn_reflns_theta_max 74.387
_diffrn_reflns_theta_min 4.005
_diffrn_source 'Rotating-anode X-ray tube'
_diffrn_source_type 'MicroMax 007 (Cu) X-ray Source'
_exptl_absorpt_coefficient_mu 0.726
_exptl_absorpt_correction_T_max 1.00000
_exptl_absorpt_correction_T_min 0.96829
_exptl_absorpt_correction_type multi-scan
_exptl_absorpt_process_details
;
CrysAlisPro 1.171.39.33c (Rigaku Oxford Diffraction, 2017)
Empirical absorption correction using spherical harmonics,
 implemented in SCALE3 ABSPACK scaling algorithm.
;
_exptl_crystal_colour 'clear light colourless'
_exptl_crystal_colour_lustre clear
_exptl_crystal_colour_modifier light
_exptl_crystal_colour_primary colourless
_exptl_crystal_density_diffrn 1.266
_exptl_crystal_description block
_exptl_crystal_F_000 760
_exptl_crystal_size_max 0.1
_exptl_crystal_size_mid 0.1
_exptl_crystal_size_min 0.08
_refine_diff_density_max 0.275
_refine_diff_density_min -0.247
_refine_diff_density_rms 0.043
_refine_ls_abs_structure_details
;
 Flack x determined using 1521 quotients [(I+)-(I-)]/[(I+)+(I-)]
 (Parsons, Flack and Wagner, Acta Cryst. B69 (2013) 249-259).
;
_refine_ls_abs_structure_Flack 0.04(4)
_refine_ls_extinction_method none
_refine_ls_goodness_of_fit_ref 1.066
_refine_ls_hydrogen_treatment constr
_refine_ls_matrix_type full
_refine_ls_number_parameters 243
_refine_ls_number_reflns 3702
_refine_ls_number_restraints 4
_refine_ls_restrained_S_all 1.067
_refine_ls_R_factor_all 0.0289
_refine_ls_R_factor_gt 0.0287
_refine_ls_shift/su_max 0.001
_refine_ls_shift/su_mean 0.000
_refine_ls_structure_factor_coef Fsqd
_refine_ls_weighting_details 'w=1/[\s^2^(Fo^2^)+(0.0358P)^2^+0.4500P] where P=(Fo^2^+2Fc^2^)/3'
_refine_ls_weighting_scheme calc
_refine_ls_wR_factor_gt 0.0714
_refine_ls_wR_factor_ref 0.0716
_reflns_Friedel_coverage 0.719
_reflns_Friedel_fraction_full 1.000
_reflns_Friedel_fraction_max 0.972
_reflns_number_gt 3646
_reflns_number_total 3702
_reflns_threshold_expression 'I > 2\s(I)'
_cod_data_source_file d2ob00585a2.cif
_cod_data_source_block 53p-3-8_collect
_cod_database_code 7158667
_shelx_shelxl_version_number 2014/7
_chemical_oxdiff_formula 'C76 H120 N4 O20 '
_shelx_space_group_comment
;
The symmetry employed for this shelxl refinement is uniquely defined
by the following loop, which should always be used as a source of
symmetry information in preference to the above space-group names.
They are only intended as comments.
;
_shelx_estimated_absorpt_t_max 0.944
_shelx_estimated_absorpt_t_min 0.931
_reflns_odcompleteness_completeness 99.95
_reflns_odcompleteness_iscentric 1
_reflns_odcompleteness_theta 66.97
_olex2_refinement_description
;
1. Fixed Uiso
 At 1.2 times of:
  All C(H) groups, All C(H,H) groups, All C(H,H,H,H) groups
 At 1.5 times of:
  All C(H,H,H) groups, All O(H) groups
2. Restrained distances
 O4A-C3
 1.43 with sigma of 0.001
 O4-C3 \\sim O4A-C3
 with sigma of 0.02
3. Rigid bond restraints
 O4A, C3
 with sigma for 1-2 distances of 0.005 and sigma for 1-3 distances of 0.005
 O2, C2
 with sigma for 1-2 distances of 0.005 and sigma for 1-3 distances of 0.005
4. Others
 Sof(H3BC)=Sof(H3BD)=Sof(O4A)=Sof(H4A)=1-FVAR(1)
 Sof(O4)=Sof(H4)=Sof(H3AA)=Sof(H3AB)=FVAR(1)
5.a Ternary CH refined with riding coordinates:
 C12(H12), C14(H14), C6(H6)
5.b Secondary CH2 refined with riding coordinates:
 C13(H13A,H13B), C10(H10A,H10B), C9(H9A,H9B), C5(H5A,H5B), C20(H20A,H20B),
 C3(H3AA,H3AB), C3(H3BC,H3BD)
5.c Aromatic/amide H refined with riding coordinates:
 C7(H7)
5.d Idealised Me refined as rotating group:
 C19(H19A,H19B,H19C), C17(H17A,H17B,H17C), C18(H18A,H18B,H18C), C16(H16A,H16B,
 H16C)
5.e Idealised tetrahedral OH refined as rotating group:
 O5(H5), O4(H4), O4A(H4A)
;
_olex2_submission_special_instructions 'No special instructions were received'
_oxdiff_exptl_absorpt_empirical_details
;
Empirical correction (ABSPACK) includes:
- Absorption correction using spherical harmonics
- Frame scaling
;
_oxdiff_exptl_absorpt_empirical_full_max 1.136
_oxdiff_exptl_absorpt_empirical_full_min 0.894

loop_
_space_group_symop_operation_xyz
'x, y, z'
'-x+1/2, -y, z+1/2'
'-x, y+1/2, -z+1/2'
'x+1/2, -y+1/2, -z'

loop_
_atom_site_label
_atom_site_type_symbol
_atom_site_fract_x
_atom_site_fract_y
_atom_site_fract_z
_atom_site_U_iso_or_equiv
_atom_site_adp_type
_atom_site_occupancy
_atom_site_site_symmetry_order
_atom_site_calc_flag
_atom_site_refinement_flags_posn
_atom_site_refinement_flags_adp
_atom_site_refinement_flags_occupancy
_atom_site_disorder_assembly
_atom_site_disorder_group
O3 O 0.61242(14) 0.51308(10) 0.40163(5) 0.0185(2) Uani 1 1 d . . . . .
O2 O 0.93185(14) 0.41825(12) 0.30129(6) 0.0258(3) Uani 1 1 d . U . . .
O1 O 0.85668(15) 0.57545(12) 0.23599(5) 0.0263(3) Uani 1 1 d . . . . .
O5 O 0.12720(18) 0.39527(19) 0.40932(8) 0.0494(4) Uani 1 1 d . . . . .
H5 H 0.0935 0.3931 0.3743 0.074 Uiso 1 1 calc R U . . .
O4 O 0.7191(2) 0.24857(14) 0.37988(7) 0.0334(5) Uani 0.885(4) 1 d D . P A 1
H4 H 0.7768 0.2964 0.3590 0.050 Uiso 0.885(4) 1 calc R U P A 1
C2 C 0.86634(19) 0.52425(17) 0.29214(7) 0.0213(3) Uani 1 1 d . U . . .
C12 C 0.59812(19) 0.80083(15) 0.40031(7) 0.0175(3) Uani 1 1 d . . . . .
H12 H 0.4996 0.7462 0.4024 0.021 Uiso 1 1 calc R U . . .
C14 C 0.76004(18) 0.58881(15) 0.40105(7) 0.0171(3) Uani 1 1 d . . . . .
H14 H 0.8515 0.5406 0.4192 0.021 Uiso 1 1 calc R U . . .
C13 C 0.73535(19) 0.72309(15) 0.43127(7) 0.0183(3) Uani 1 1 d . . . . .
H13A H 0.7084 0.7105 0.4737 0.022 Uiso 1 1 calc R U . . .
H13B H 0.8364 0.7728 0.4291 0.022 Uiso 1 1 calc R U . . .
C8 C 0.28337(19) 0.66324(17) 0.34164(7) 0.0195(3) Uani 1 1 d . . . . .
C11 C 0.63083(19) 0.82792(15) 0.33161(7) 0.0184(3) Uani 1 1 d . . . . .
C10 C 0.4666(2) 0.84882(17) 0.29739(7) 0.0214(3) Uani 1 1 d . . . . .
H10A H 0.4040 0.9137 0.3197 0.026 Uiso 1 1 calc R U . . .
H10B H 0.4920 0.8870 0.2583 0.026 Uiso 1 1 calc R U . . .
C7 C 0.31818(19) 0.53744(16) 0.35362(7) 0.0193(3) Uani 1 1 d . . . . .
H7 H 0.3709 0.4909 0.3231 0.023 Uiso 1 1 calc R U . . .
C15 C 0.72371(19) 0.71455(16) 0.30448(7) 0.0190(3) Uani 1 1 d . . . . .
C4 C 0.5803(2) 0.41046(16) 0.44485(7) 0.0190(3) Uani 1 1 d . . . . .
C1 C 0.78685(19) 0.61306(15) 0.33497(7) 0.0181(3) Uani 1 1 d . . . . .
C9 C 0.3537(2) 0.72931(16) 0.28623(7) 0.0209(3) Uani 1 1 d . . . . .
H9A H 0.2635 0.7577 0.2608 0.025 Uiso 1 1 calc R U . . .
H9B H 0.4150 0.6643 0.2635 0.025 Uiso 1 1 calc R U . . .
C5 C 0.4130(2) 0.35868(16) 0.42414(8) 0.0227(3) Uani 1 1 d . . . . .
H5A H 0.4290 0.3070 0.3877 0.027 Uiso 1 1 calc R U . . .
H5B H 0.3715 0.3000 0.4552 0.027 Uiso 1 1 calc R U . . .
C19 C 0.5612(2) 0.92602(17) 0.43629(8) 0.0238(4) Uani 1 1 d . . . . .
H19A H 0.5226 0.9029 0.4759 0.036 Uiso 1 1 calc R U . . .
H19B H 0.4789 0.9761 0.4156 0.036 Uiso 1 1 calc R U . . .
H19C H 0.6591 0.9775 0.4399 0.036 Uiso 1 1 calc R U . . .
C17 C 0.1763(2) 0.74757(18) 0.38120(8) 0.0256(4) Uani 1 1 d . . . . .
H17A H 0.1330 0.6955 0.4137 0.038 Uiso 1 1 calc R U . . .
H17B H 0.0879 0.7824 0.3575 0.038 Uiso 1 1 calc R U . . .
H17C H 0.2398 0.8185 0.3976 0.038 Uiso 1 1 calc R U . . .
C20 C 0.7685(2) 0.69929(17) 0.23901(8) 0.0253(4) Uani 1 1 d . . . . .
H20A H 0.6712 0.6965 0.2139 0.030 Uiso 1 1 calc R U . . .
H20B H 0.8372 0.7714 0.2257 0.030 Uiso 1 1 calc R U . . .
C18 C 0.7383(2) 0.95159(16) 0.32252(8) 0.0245(3) Uani 1 1 d . . . . .
H18A H 0.6789 1.0279 0.3354 0.037 Uiso 1 1 calc R U . . .
H18B H 0.7661 0.9601 0.2804 0.037 Uiso 1 1 calc R U . . .
H18C H 0.8366 0.9433 0.3460 0.037 Uiso 1 1 calc R U . . .
C3 C 0.7082(2) 0.30083(17) 0.43933(9) 0.0267(4) Uani 1 1 d D U . . .
H3AA H 0.8142 0.3351 0.4511 0.032 Uiso 0.885(4) 1 calc R U P A 1
H3AB H 0.6803 0.2307 0.4672 0.032 Uiso 0.885(4) 1 calc R U P A 1
H3BC H 0.6682 0.2217 0.4588 0.032 Uiso 0.115(4) 1 calc R U P A 2
H3BD H 0.7280 0.2813 0.3970 0.032 Uiso 0.115(4) 1 calc R U P A 2
C6 C 0.2815(2) 0.46255(18) 0.41108(8) 0.0247(3) Uani 1 1 d . . . . .
H6 H 0.2795 0.5249 0.4449 0.030 Uiso 1 1 calc R U . . .
C16 C 0.5784(3) 0.4605(2) 0.50980(8) 0.0292(4) Uani 1 1 d . . . . .
H16A H 0.6845 0.4942 0.5201 0.044 Uiso 1 1 calc R U . . .
H16B H 0.5510 0.3897 0.5367 0.044 Uiso 1 1 calc R U . . .
H16C H 0.4985 0.5290 0.5136 0.044 Uiso 1 1 calc R U . . .
O4A O 0.8568(9) 0.3428(12) 0.4676(5) 0.037(3) Uani 0.115(4) 1 d D U P A 2
H4A H 0.9256 0.3584 0.4416 0.056 Uiso 0.115(4) 1 calc R U P A 2

loop_
_atom_site_aniso_label
_atom_site_aniso_U_11
_atom_site_aniso_U_22
_atom_site_aniso_U_33
_atom_site_aniso_U_23
_atom_site_aniso_U_13
_atom_site_aniso_U_12
O3 0.0171(5) 0.0173(5) 0.0210(5) 0.0033(4) -0.0038(4) -0.0033(4)
O2 0.0198(6) 0.0246(6) 0.0332(6) -0.0098(5) -0.0019(5) 0.0042(5)
O1 0.0263(6) 0.0279(6) 0.0246(6) -0.0044(5) 0.0084(5) -0.0009(5)
O5 0.0228(7) 0.0705(11) 0.0550(9) 0.0322(9) -0.0080(7) -0.0190(7)
O4 0.0357(9) 0.0196(7) 0.0448(9) -0.0079(6) 0.0129(7) -0.0015(6)
C2 0.0132(7) 0.0254(8) 0.0251(8) -0.0065(7) 0.0005(6) -0.0041(6)
C12 0.0156(7) 0.0162(7) 0.0206(7) -0.0011(6) 0.0009(6) -0.0001(6)
C14 0.0128(7) 0.0173(7) 0.0213(7) -0.0010(6) -0.0025(6) 0.0001(6)
C13 0.0166(7) 0.0183(7) 0.0200(7) -0.0028(6) -0.0024(6) -0.0001(6)
C8 0.0127(7) 0.0260(8) 0.0198(7) -0.0011(6) -0.0032(6) -0.0020(6)
C11 0.0184(8) 0.0163(7) 0.0206(7) 0.0003(6) 0.0009(6) -0.0009(6)
C10 0.0233(8) 0.0202(8) 0.0208(8) 0.0045(6) -0.0014(6) 0.0022(6)
C7 0.0146(7) 0.0252(8) 0.0182(7) -0.0015(6) -0.0015(6) -0.0022(6)
C15 0.0156(7) 0.0208(7) 0.0207(7) -0.0002(6) 0.0018(6) -0.0045(6)
C4 0.0205(8) 0.0175(7) 0.0190(7) 0.0027(6) -0.0017(6) -0.0003(7)
C1 0.0124(7) 0.0184(7) 0.0236(8) -0.0037(6) 0.0010(6) -0.0021(6)
C9 0.0195(7) 0.0234(8) 0.0200(7) 0.0019(6) -0.0037(6) 0.0008(6)
C5 0.0240(8) 0.0206(8) 0.0234(8) 0.0030(6) -0.0011(7) -0.0053(7)
C19 0.0251(8) 0.0209(8) 0.0253(8) -0.0034(7) -0.0007(7) 0.0045(7)
C17 0.0154(8) 0.0308(9) 0.0307(8) -0.0022(7) 0.0006(6) 0.0026(7)
C20 0.0277(9) 0.0250(8) 0.0232(8) 0.0008(7) 0.0072(7) -0.0021(7)
C18 0.0258(8) 0.0186(7) 0.0289(8) 0.0020(6) 0.0015(7) -0.0027(7)
C3 0.0269(9) 0.0194(8) 0.0336(9) 0.0048(7) -0.0022(7) 0.0016(7)
C6 0.0172(8) 0.0303(8) 0.0267(8) 0.0047(7) 0.0006(7) -0.0046(7)
C16 0.0339(10) 0.0322(9) 0.0215(8) -0.0008(7) 0.0001(7) -0.0073(8)
O4A 0.044(7) 0.035(7) 0.033(7) 0.012(5) -0.006(5) 0.006(6)

loop_
_atom_type_symbol
_atom_type_description
_atom_type_scat_dispersion_real
_atom_type_scat_dispersion_imag
_atom_type_scat_source
C C 0.0181 0.0091 'International Tables Vol C Tables 4.2.6.8 and 6.1.1.4'
H H 0.0000 0.0000 'International Tables Vol C Tables 4.2.6.8 and 6.1.1.4'
O O 0.0492 0.0322 'International Tables Vol C Tables 4.2.6.8 and 6.1.1.4'

loop_
_geom_angle_atom_site_label_1
_geom_angle_atom_site_label_2
_geom_angle_atom_site_label_3
_geom_angle
_geom_angle_site_symmetry_1
_geom_angle_site_symmetry_3
_geom_angle_publ_flag
C14 O3 C4 123.41(12) . . ?
C2 O1 C20 108.82(12) . . ?
C6 O5 H5 109.5 . . ?
C3 O4 H4 109.5 . . ?
O2 C2 O1 121.32(15) . . ?
O2 C2 C1 129.41(16) . . ?
O1 C2 C1 109.26(14) . . ?
C13 C12 H12 106.6 . . ?
C13 C12 C11 113.45(13) . . ?
C11 C12 H12 106.6 . . ?
C19 C12 H12 106.6 . . ?
C19 C12 C13 110.04(13) . . ?
C19 C12 C11 112.92(13) . . ?
O3 C14 H14 111.7 . . ?
O3 C14 C13 111.42(12) . . ?
O3 C14 C1 102.77(12) . . ?
C13 C14 H14 111.7 . . ?
C1 C14 H14 111.7 . . ?
C1 C14 C13 107.22(13) . . ?
C12 C13 C14 111.25(12) . . ?
C12 C13 H13A 109.4 . . ?
C12 C13 H13B 109.4 . . ?
C14 C13 H13A 109.4 . . ?
C14 C13 H13B 109.4 . . ?
H13A C13 H13B 108.0 . . ?
C7 C8 C9 120.37(15) . . ?
C7 C8 C17 123.71(15) . . ?
C17 C8 C9 115.92(15) . . ?
C10 C11 C12 110.32(13) . . ?
C15 C11 C12 109.66(13) . . ?
C15 C11 C10 110.31(13) . . ?
C15 C11 C18 106.61(13) . . ?
C18 C11 C12 111.47(13) . . ?
C18 C11 C10 108.40(13) . . ?
C11 C10 H10A 107.6 . . ?
C11 C10 H10B 107.6 . . ?
H10A C10 H10B 107.0 . . ?
C9 C10 C11 118.98(13) . . ?
C9 C10 H10A 107.6 . . ?
C9 C10 H10B 107.6 . . ?
C8 C7 H7 116.3 . . ?
C8 C7 C6 127.38(16) . . ?
C6 C7 H7 116.3 . . ?
C1 C15 C11 125.96(15) . . ?
C1 C15 C20 108.12(14) . . ?
C20 C15 C11 125.86(14) . . ?
O3 C4 C5 102.40(12) . . ?
O3 C4 C3 110.58(13) . . ?
O3 C4 C16 112.54(14) . . ?
C3 C4 C5 109.47(14) . . ?
C16 C4 C5 112.73(14) . . ?
C16 C4 C3 108.98(14) . . ?
C2 C1 C14 126.46(14) . . ?
C15 C1 C2 108.94(15) . . ?
C15 C1 C14 124.19(15) . . ?
C8 C9 C10 116.66(13) . . ?
C8 C9 H9A 108.1 . . ?
C8 C9 H9B 108.1 . . ?
C10 C9 H9A 108.1 . . ?
C10 C9 H9B 108.1 . . ?
H9A C9 H9B 107.3 . . ?
C4 C5 H5A 108.2 . . ?
C4 C5 H5B 108.2 . . ?
H5A C5 H5B 107.4 . . ?
C6 C5 C4 116.28(14) . . ?
C6 C5 H5A 108.2 . . ?
C6 C5 H5B 108.2 . . ?
C12 C19 H19A 109.5 . . ?
C12 C19 H19B 109.5 . . ?
C12 C19 H19C 109.5 . . ?
H19A C19 H19B 109.5 . . ?
H19A C19 H19C 109.5 . . ?
H19B C19 H19C 109.5 . . ?
C8 C17 H17A 109.5 . . ?
C8 C17 H17B 109.5 . . ?
C8 C17 H17C 109.5 . . ?
H17A C17 H17B 109.5 . . ?
H17A C17 H17C 109.5 . . ?
H17B C17 H17C 109.5 . . ?
O1 C20 C15 104.78(13) . . ?
O1 C20 H20A 110.8 . . ?
O1 C20 H20B 110.8 . . ?
C15 C20 H20A 110.8 . . ?
C15 C20 H20B 110.8 . . ?
H20A C20 H20B 108.9 . . ?
C11 C18 H18A 109.5 . . ?
C11 C18 H18B 109.5 . . ?
C11 C18 H18C 109.5 . . ?
H18A C18 H18B 109.5 . . ?
H18A C18 H18C 109.5 . . ?
H18B C18 H18C 109.5 . . ?
O4 C3 C4 112.92(15) . . ?
O4 C3 H3AA 109.0 . . ?
O4 C3 H3AB 109.0 . . ?
C4 C3 H3AA 109.0 . . ?
C4 C3 H3AB 109.0 . . ?
C4 C3 H3BC 109.9 . . ?
C4 C3 H3BD 109.9 . . ?
H3AA C3 H3AB 107.8 . . ?
H3BC C3 H3BD 108.3 . . ?
O4A C3 C4 109.1(5) . . ?
O4A C3 H3BC 109.9 . . ?
O4A C3 H3BD 109.9 . . ?
O5 C6 C7 113.11(14) . . ?
O5 C6 C5 106.93(15) . . ?
O5 C6 H6 108.4 . . ?
C7 C6 C5 111.52(14) . . ?
C7 C6 H6 108.4 . . ?
C5 C6 H6 108.4 . . ?
C4 C16 H16A 109.5 . . ?
C4 C16 H16B 109.5 . . ?
C4 C16 H16C 109.5 . . ?
H16A C16 H16B 109.5 . . ?
H16A C16 H16C 109.5 . . ?
H16B C16 H16C 109.5 . . ?
C3 O4A H4A 109.5 . . ?

loop_
_geom_bond_atom_site_label_1
_geom_bond_atom_site_label_2
_geom_bond_distance
_geom_bond_site_symmetry_2
_geom_bond_publ_flag
O3 C14 1.4323(18) . ?
O3 C4 1.4394(18) . ?
O2 C2 1.222(2) . ?
O1 C2 1.347(2) . ?
O1 C20 1.454(2) . ?
O5 H5 0.8200 . ?
O5 C6 1.436(2) . ?
O4 H4 0.8200 . ?
O4 C3 1.419(2) . ?
C2 C1 1.461(2) . ?
C12 H12 0.9800 . ?
C12 C13 1.534(2) . ?
C12 C11 1.565(2) . ?
C12 C19 1.532(2) . ?
C14 H14 0.9800 . ?
C14 C13 1.535(2) . ?
C14 C1 1.496(2) . ?
C13 H13A 0.9700 . ?
C13 H13B 0.9700 . ?
C8 C7 1.339(2) . ?
C8 C9 1.510(2) . ?
C8 C17 1.505(2) . ?
C11 C10 1.556(2) . ?
C11 C15 1.506(2) . ?
C11 C18 1.549(2) . ?
C10 H10A 0.9700 . ?
C10 H10B 0.9700 . ?
C10 C9 1.547(2) . ?
C7 H7 0.9300 . ?
C7 C6 1.510(2) . ?
C15 C1 1.337(2) . ?
C15 C20 1.499(2) . ?
C4 C5 1.535(2) . ?
C4 C3 1.534(2) . ?
C4 C16 1.522(2) . ?
C9 H9A 0.9700 . ?
C9 H9B 0.9700 . ?
C5 H5A 0.9700 . ?
C5 H5B 0.9700 . ?
C5 C6 1.535(2) . ?
C19 H19A 0.9600 . ?
C19 H19B 0.9600 . ?
C19 H19C 0.9600 . ?
C17 H17A 0.9600 . ?
C17 H17B 0.9600 . ?
C17 H17C 0.9600 . ?
C20 H20A 0.9700 . ?
C20 H20B 0.9700 . ?
C18 H18A 0.9600 . ?
C18 H18B 0.9600 . ?
C18 H18C 0.9600 . ?
C3 H3AA 0.9700 . ?
C3 H3AB 0.9700 . ?
C3 H3BC 0.9700 . ?
C3 H3BD 0.9700 . ?
C3 O4A 1.4318(14) . ?
C6 H6 0.9800 . ?
C16 H16A 0.9600 . ?
C16 H16B 0.9600 . ?
C16 H16C 0.9600 . ?
O4A H4A 0.8200 . ?

loop_
_geom_torsion_atom_site_label_1
_geom_torsion_atom_site_label_2
_geom_torsion_atom_site_label_3
_geom_torsion_atom_site_label_4
_geom_torsion
_geom_torsion_site_symmetry_1
_geom_torsion_site_symmetry_2
_geom_torsion_site_symmetry_3
_geom_torsion_site_symmetry_4
_geom_torsion_publ_flag
O3 C14 C13 C12 -57.46(17) . . . . ?
O3 C14 C1 C2 -83.84(18) . . . . ?
O3 C14 C1 C15 87.96(17) . . . . ?
O3 C4 C5 C6 -47.45(17) . . . . ?
O3 C4 C3 O4 -55.44(18) . . . . ?
O3 C4 C3 O4A 77.1(5) . . . . ?
O2 C2 C1 C14 -3.6(3) . . . . ?
O2 C2 C1 C15 -176.45(16) . . . . ?
O1 C2 C1 C14 175.35(14) . . . . ?
O1 C2 C1 C15 2.52(18) . . . . ?
C2 O1 C20 C15 -0.96(17) . . . . ?
C12 C11 C10 C9 -71.92(18) . . . . ?
C12 C11 C15 C1 -7.5(2) . . . . ?
C12 C11 C15 C20 175.70(15) . . . . ?
C14 O3 C4 C5 -177.76(13) . . . . ?
C14 O3 C4 C3 -61.20(18) . . . . ?
C14 O3 C4 C16 60.94(19) . . . . ?
C13 C12 C11 C10 155.10(13) . . . . ?
C13 C12 C11 C15 33.40(17) . . . . ?
C13 C12 C11 C18 -84.42(16) . . . . ?
C13 C14 C1 C2 158.63(15) . . . . ?
C13 C14 C1 C15 -29.6(2) . . . . ?
C8 C7 C6 O5 92.1(2) . . . . ?
C8 C7 C6 C5 -147.37(16) . . . . ?
C11 C12 C13 C14 -59.73(17) . . . . ?
C11 C10 C9 C8 64.0(2) . . . . ?
C11 C15 C1 C2 179.66(14) . . . . ?
C11 C15 C1 C14 6.6(3) . . . . ?
C11 C15 C20 O1 179.81(14) . . . . ?
C10 C11 C15 C1 -129.19(17) . . . . ?
C10 C11 C15 C20 54.0(2) . . . . ?
C7 C8 C9 C10 -118.49(17) . . . . ?
C15 C11 C10 C9 49.39(19) . . . . ?
C4 O3 C14 C13 -99.92(16) . . . . ?
C4 O3 C14 C1 145.56(13) . . . . ?
C4 C5 C6 O5 -164.22(15) . . . . ?
C4 C5 C6 C7 71.65(18) . . . . ?
C1 C14 C13 C12 54.26(16) . . . . ?
C1 C15 C20 O1 2.53(18) . . . . ?
C9 C8 C7 C6 169.55(15) . . . . ?
C5 C4 C3 O4 56.64(18) . . . . ?
C5 C4 C3 O4A -170.8(5) . . . . ?
C19 C12 C13 C14 172.67(13) . . . . ?
C19 C12 C11 C10 -78.83(16) . . . . ?
C19 C12 C11 C15 159.48(13) . . . . ?
C19 C12 C11 C18 41.66(18) . . . . ?
C17 C8 C7 C6 -9.8(3) . . . . ?
C17 C8 C9 C10 60.92(19) . . . . ?
C20 O1 C2 O2 178.25(15) . . . . ?
C20 O1 C2 C1 -0.82(17) . . . . ?
C20 C15 C1 C2 -3.05(18) . . . . ?
C20 C15 C1 C14 -176.08(14) . . . . ?
C18 C11 C10 C9 165.77(14) . . . . ?
C18 C11 C15 C1 113.32(18) . . . . ?
C18 C11 C15 C20 -63.5(2) . . . . ?
C3 C4 C5 C6 -164.81(14) . . . . ?
C16 C4 C5 C6 73.72(19) . . . . ?
C16 C4 C3 O4 -179.65(15) . . . . ?
C16 C4 C3 O4A -47.1(5) . . . . ?
